data_4344909
loop_
_publ_author_name
'Glowacki, Britta'
'Lutter, Michael'
'Schollmeyer, Dieter'
'Hiller, Wolf'
'Jurkschat, Klaus'

_publ_section_title
;
 Novel Stannatrane N(CH2CMe2O)2(CMe2CH2O)SnO-t-Bu and Related Oligonuclear
 Tin(IV) Oxoclusters. Two Isomers in One Crystal.
;
_journal_name_full 'Inorganic chemistry'
_journal_paper_doi 10.1021/acs.inorgchem.6b01429
_journal_year 2016
_chemical_formula_moiety 'C12 H27 N O3'
_chemical_formula_sum 'C12 H27 N O3'
_chemical_formula_weight 233.34
_chemical_melting_point 365
_chemical_name_systematic
;
bis(2-dimethyl-2-hydroxypropyl)(1-dimethyl-2-hydroxypropyl)amine
;
_space_group_crystal_system triclinic
_space_group_IT_number 2
_space_group_name_Hall '-P 1'
_space_group_name_H-M_alt 'P -1'
_symmetry_space_group_name_Hall '-P 1'
_symmetry_space_group_name_H-M 'P -1'
_atom_sites_solution_hydrogens mixed
_audit_creation_method SHELXL-2014/7
_cell_angle_alpha 79.601(4)
_cell_angle_beta 79.250(4)
_cell_angle_gamma 89.473(5)
_cell_formula_units_Z 8
_cell_length_a 12.6182(7)
_cell_length_b 12.6315(7)
_cell_length_c 18.1289(10)
_cell_measurement_reflns_used 24282
_cell_measurement_temperature 193(2)
_cell_measurement_theta_max 28.20
_cell_measurement_theta_min 2.29
_cell_volume 2791.3(3)
_computing_cell_refinement 'STOE X-AREA'
_computing_data_collection 'STOE X-AREA'
_computing_data_reduction 'STOE X-RED'
_computing_molecular_graphics 'ORTEP-III (1.0.3) (Farrugia, 2012)'
_computing_publication_material 'enCIFer Version 1.5.2'
_computing_structure_refinement 'SHELXL-2014/7 (Sheldrick, 2014)'
_computing_structure_solution SIR-2004
_diffrn_ambient_temperature 193(2)
_diffrn_detector 'image plate (34 cm diameter)'
_diffrn_detector_area_resol_mean 6.67
_diffrn_detector_type STOE
_diffrn_measured_fraction_theta_full 0.999
_diffrn_measured_fraction_theta_max 0.993
_diffrn_measurement_details ' 256 frames, detector distance = 70 mm'
_diffrn_measurement_device '2-circle goniometer'
_diffrn_measurement_device_type 'STOE IPDS 2T'
_diffrn_measurement_method 'rotation method'
_diffrn_radiation_type MoK\a
_diffrn_radiation_wavelength 0.71073
_diffrn_reflns_av_R_equivalents 0.0465
_diffrn_reflns_av_unetI/netI 0.0583
_diffrn_reflns_Laue_measured_fraction_full 0.999
_diffrn_reflns_Laue_measured_fraction_max 0.993
_diffrn_reflns_limit_h_max 16
_diffrn_reflns_limit_h_min -16
_diffrn_reflns_limit_k_max 16
_diffrn_reflns_limit_k_min -16
_diffrn_reflns_limit_l_max 23
_diffrn_reflns_limit_l_min -24
_diffrn_reflns_number 30724
_diffrn_reflns_point_group_measured_fraction_full 0.999
_diffrn_reflns_point_group_measured_fraction_max 0.993
_diffrn_reflns_theta_full 25.242
_diffrn_reflns_theta_max 28.219
_diffrn_reflns_theta_min 2.292
_diffrn_source 'sealed X-ray tube, 12 x 0.4 mm long-fine focus'
_exptl_absorpt_coefficient_mu 0.078
_exptl_absorpt_correction_type none
_exptl_crystal_colour colourless
_exptl_crystal_density_diffrn 1.111
_exptl_crystal_description block
_exptl_crystal_F_000 1040
_exptl_crystal_size_max 0.280
_exptl_crystal_size_mid 0.200
_exptl_crystal_size_min 0.120
_refine_diff_density_max 0.367
_refine_diff_density_min -0.426
_refine_diff_density_rms 0.081
_refine_ls_extinction_method none
_refine_ls_goodness_of_fit_ref 1.057
_refine_ls_hydrogen_treatment mixed
_refine_ls_matrix_type full
_refine_ls_number_parameters 635
_refine_ls_number_reflns 13668
_refine_ls_number_restraints 0
_refine_ls_restrained_S_all 1.057
_refine_ls_R_factor_all 0.1125
_refine_ls_R_factor_gt 0.0621
_refine_ls_shift/su_max 0.000
_refine_ls_shift/su_mean 0.000
_refine_ls_structure_factor_coef Fsqd
_refine_ls_weighting_details 'w=1/[\s^2^(Fo^2^)+(0.0883P)^2^+0.9625P] where P=(Fo^2^+2Fc^2^)/3'
_refine_ls_weighting_scheme calc
_refine_ls_wR_factor_gt 0.1573
_refine_ls_wR_factor_ref 0.1977
_reflns_Friedel_coverage 0.000
_reflns_number_gt 8382
_reflns_number_total 13668
_reflns_threshold_expression 'I > 2\s(I)'
_cod_data_source_file ic6b01429_si_001.cif
_cod_data_source_block comp1
_cod_database_code 4344909
_shelx_shelxl_version_number 2014/7
_shelx_space_group_comment
;
The symmetry employed for this shelxl refinement is uniquely defined
by the following loop, which should always be used as a source of
symmetry information in preference to the above space-group names.
They are only intended as comments.
;
_shelx_estimated_absorpt_t_min 0.979
_shelx_estimated_absorpt_t_max 0.991

loop_
_space_group_symop_operation_xyz
'x, y, z'
'-x, -y, -z'

loop_
_atom_site_label
_atom_site_type_symbol
_atom_site_fract_x
_atom_site_fract_y
_atom_site_fract_z
_atom_site_U_iso_or_equiv
_atom_site_adp_type
_atom_site_occupancy
_atom_site_site_symmetry_order
_atom_site_calc_flag
_atom_site_refinement_flags_posn
_atom_site_refinement_flags_adp
O11A O 0.0703(2) 0.7778(2) 0.05545(14) 0.0456(6) Uani 1 1 d . .
H11A H 0.143(4) 0.795(4) 0.044(3) 0.068 Uiso 1 1 d . U
C12A C 0.0275(3) 0.8058(3) 0.12753(18) 0.0401(8) Uani 1 1 d . .
C13A C 0.0188(3) 0.9290(3) 0.1204(2) 0.0407(8) Uani 1 1 d . .
H13A H -0.0109 0.9565 0.0739 0.049 Uiso 1 1 calc R U
H13B H -0.0347 0.9435 0.1646 0.049 Uiso 1 1 calc R U
N14A N 0.1176(2) 0.9930(2) 0.11652(15) 0.0349(6) Uani 1 1 d . .
C15A C 0.1800(3) 1.0204(3) 0.03793(17) 0.0362(7) Uani 1 1 d . .
H15A H 0.1934 1.0993 0.0260 0.043 Uiso 1 1 calc R U
H15B H 0.1340 1.0029 0.0029 0.043 Uiso 1 1 calc R U
C16A C 0.2870(3) 0.9670(3) 0.01979(18) 0.0369(7) Uani 1 1 d . .
O17A O 0.2666(2) 0.8533(2) 0.02495(15) 0.0454(6) Uani 1 1 d . .
H17A H 0.328(4) 0.817(4) -0.008(3) 0.068 Uiso 1 1 d . U
C18A C -0.0875(3) 0.7573(3) 0.1479(2) 0.0524(10) Uani 1 1 d . .
H18A H -0.1298 0.7926 0.1107 0.079 Uiso 1 1 calc R U
H18B H -0.1211 0.7683 0.1991 0.079 Uiso 1 1 calc R U
H18C H -0.0848 0.6800 0.1469 0.079 Uiso 1 1 calc R U
C19A C 0.0942(3) 0.7577(3) 0.1869(2) 0.0500(9) Uani 1 1 d . .
H19A H 0.0959 0.6794 0.1906 0.075 Uiso 1 1 calc R U
H19B H 0.0616 0.7749 0.2367 0.075 Uiso 1 1 calc R U
H19C H 0.1679 0.7879 0.1717 0.075 Uiso 1 1 calc R U
C20A C 0.3358(3) 1.0147(3) -0.0628(2) 0.0510(10) Uani 1 1 d . .
H20A H 0.4016 0.9766 -0.0791 0.077 Uiso 1 1 calc R U
H20B H 0.3534 1.0912 -0.0669 0.077 Uiso 1 1 calc R U
H20C H 0.2837 1.0069 -0.0955 0.077 Uiso 1 1 calc R U
C21A C 0.3649(3) 0.9765(3) 0.0735(2) 0.0476(9) Uani 1 1 d . .
H21A H 0.3284 0.9518 0.1264 0.071 Uiso 1 1 calc R U
H21B H 0.3887 1.0519 0.0669 0.071 Uiso 1 1 calc R U
H21C H 0.4277 0.9321 0.0616 0.071 Uiso 1 1 calc R U
O22A O 0.0527(2) 1.2264(2) 0.05127(15) 0.0438(6) Uani 1 1 d . .
H22A H 0.015(4) 1.217(4) 0.017(3) 0.066 Uiso 1 1 d . U
C23A C 0.0132(3) 1.1653(3) 0.1258(2) 0.0436(8) Uani 1 1 d . .
H23A H -0.0527 1.1244 0.1243 0.052 Uiso 1 1 calc R U
H23B H -0.0075 1.2158 0.1617 0.052 Uiso 1 1 calc R U
C24A C 0.0951(3) 1.0857(3) 0.15698(18) 0.0387(7) Uani 1 1 d . .
C25A C 0.2003(3) 1.1478(3) 0.1552(2) 0.0469(8) Uani 1 1 d . .
H25A H 0.2510 1.0985 0.1776 0.070 Uiso 1 1 calc R U
H25B H 0.1844 1.2058 0.1846 0.070 Uiso 1 1 calc R U
H25C H 0.2324 1.1786 0.1022 0.070 Uiso 1 1 calc R U
C26A C 0.0495(4) 1.0422(4) 0.2416(2) 0.0548(10) Uani 1 1 d . .
H26A H -0.0249 1.0158 0.2471 0.082 Uiso 1 1 calc R U
H26B H 0.0506 1.1000 0.2710 0.082 Uiso 1 1 calc R U
H26C H 0.0937 0.9830 0.2606 0.082 Uiso 1 1 calc R U
O11B O 0.6956(2) 0.0701(2) 0.56171(14) 0.0470(6) Uani 1 1 d . .
H11B H 0.6871 0.1366 0.5496 0.071 Uiso 1 1 calc R U
C12B C 0.6249(3) 0.0290(3) 0.63299(18) 0.0396(8) Uani 1 1 d . .
C13B C 0.5083(3) 0.0197(3) 0.6214(2) 0.0423(8) Uani 1 1 d . .
H13C H 0.5099 -0.0129 0.5755 0.051 Uiso 1 1 calc R U
H13D H 0.4686 -0.0316 0.6655 0.051 Uiso 1 1 calc R U
N14B N 0.4456(2) 0.1180(2) 0.61251(14) 0.0345(6) Uani 1 1 d . .
C15B C 0.4623(3) 0.1787(3) 0.53283(17) 0.0386(7) Uani 1 1 d . .
H15C H 0.3904 0.1911 0.5189 0.046 Uiso 1 1 calc R U
H15D H 0.5012 0.1318 0.4991 0.046 Uiso 1 1 calc R U
C16B C 0.5238(3) 0.2882(3) 0.51410(19) 0.0391(7) Uani 1 1 d . .
O17B O 0.6354(2) 0.2656(2) 0.51672(16) 0.0486(7) Uani 1 1 d . .
H17B H 0.672(4) 0.312(4) 0.496(3) 0.073 Uiso 1 1 d . U
C18B C 0.6637(3) -0.0856(3) 0.6578(2) 0.0522(9) Uani 1 1 d . .
H18D H 0.6482 -0.1315 0.6228 0.078 Uiso 1 1 calc R U
H18E H 0.6259 -0.1150 0.7097 0.078 Uiso 1 1 calc R U
H18F H 0.7415 -0.0831 0.6567 0.078 Uiso 1 1 calc R U
C19B C 0.6360(3) 0.0985(4) 0.6908(2) 0.0535(9) Uani 1 1 d . .
H19D H 0.7098 0.0949 0.7007 0.080 Uiso 1 1 calc R U
H19E H 0.5851 0.0726 0.7385 0.080 Uiso 1 1 calc R U
H19F H 0.6204 0.1732 0.6709 0.080 Uiso 1 1 calc R U
C20B C 0.5137(4) 0.3397(3) 0.4322(2) 0.0508(10) Uani 1 1 d . .
H20D H 0.5581 0.4060 0.4161 0.076 Uiso 1 1 calc R U
H20E H 0.4381 0.3566 0.4306 0.076 Uiso 1 1 calc R U
H20F H 0.5384 0.2893 0.3978 0.076 Uiso 1 1 calc R U
C21B C 0.4859(3) 0.3627(3) 0.5688(2) 0.0473(9) Uani 1 1 d . .
H21D H 0.4892 0.3265 0.6208 0.071 Uiso 1 1 calc R U
H21E H 0.4114 0.3827 0.5657 0.071 Uiso 1 1 calc R U
H21F H 0.5324 0.4277 0.5555 0.071 Uiso 1 1 calc R U
O22B O 0.2514(2) 0.0574(2) 0.54157(14) 0.0434(6) Uani 1 1 d . .
H22B H 0.265(4) 0.014(4) 0.504(3) 0.065 Uiso 1 1 d . U
C23B C 0.2714(3) 0.0152(3) 0.61658(19) 0.0424(8) Uani 1 1 d . .
H23C H 0.3159 -0.0495 0.6145 0.051 Uiso 1 1 calc R U
H23D H 0.2019 -0.0069 0.6514 0.051 Uiso 1 1 calc R U
C24B C 0.3298(3) 0.0978(3) 0.64892(18) 0.0383(7) Uani 1 1 d . .
C25B C 0.2692(3) 0.2032(3) 0.6441(2) 0.0441(8) Uani 1 1 d . .
H25D H 0.2995 0.2509 0.6723 0.066 Uiso 1 1 calc R U
H25E H 0.1927 0.1882 0.6663 0.066 Uiso 1 1 calc R U
H25F H 0.2763 0.2381 0.5905 0.066 Uiso 1 1 calc R U
C26B C 0.3227(3) 0.0526(4) 0.7350(2) 0.0530(9) Uani 1 1 d . .
H26D H 0.3482 -0.0215 0.7415 0.080 Uiso 1 1 calc R U
H26E H 0.2476 0.0532 0.7615 0.080 Uiso 1 1 calc R U
H26F H 0.3677 0.0973 0.7564 0.080 Uiso 1 1 calc R U
O11C O 0.4237(2) 0.3014(2) 0.93925(15) 0.0493(6) Uani 1 1 d . .
H11C H 0.355(4) 0.322(4) 0.965(3) 0.074 Uiso 1 1 d . U
N14C N 0.3717(2) 0.5528(2) 0.89402(14) 0.0355(6) Uani 1 1 d . .
C12C C 0.4598(3) 0.3748(3) 0.8682(2) 0.0450(8) Uani 1 1 d . .
C13C C 0.4702(3) 0.4904(3) 0.8815(2) 0.0416(8) Uani 1 1 d . .
H13E H 0.5051 0.4876 0.9264 0.050 Uiso 1 1 calc R U
H13F H 0.5201 0.5310 0.8369 0.050 Uiso 1 1 calc R U
C15C C 0.3174(3) 0.5322(3) 0.97426(17) 0.0376(7) Uani 1 1 d . .
H15E H 0.3051 0.6026 0.9907 0.045 Uiso 1 1 calc R U
H15F H 0.3678 0.4929 1.0047 0.045 Uiso 1 1 calc R U
C16C C 0.2092(3) 0.4688(3) 0.99571(18) 0.0362(7) Uani 1 1 d . .
O17C O 0.2317(2) 0.35766(19) 0.99313(14) 0.0445(6) Uani 1 1 d . .
H17C H 0.171(4) 0.323(4) 1.012(3) 0.067 Uiso 1 1 d . U
C18C C 0.5707(4) 0.3388(4) 0.8390(3) 0.0623(11) Uani 1 1 d . .
H18G H 0.6175 0.3454 0.8755 0.093 Uiso 1 1 calc R U
H18H H 0.6001 0.3840 0.7896 0.093 Uiso 1 1 calc R U
H18I H 0.5669 0.2636 0.8328 0.093 Uiso 1 1 calc R U
C19C C 0.3838(4) 0.3668(4) 0.8132(2) 0.0585(10) Uani 1 1 d . .
H19G H 0.3820 0.2928 0.8039 0.088 Uiso 1 1 calc R U
H19H H 0.4093 0.4159 0.7648 0.088 Uiso 1 1 calc R U
H19I H 0.3111 0.3865 0.8355 0.088 Uiso 1 1 calc R U
C20C C 0.1615(3) 0.4768(3) 1.0771(2) 0.0486(9) Uani 1 1 d . .
H20G H 0.0977 0.4288 1.0950 0.073 Uiso 1 1 calc R U
H20H H 0.1407 0.5511 1.0798 0.073 Uiso 1 1 calc R U
H20I H 0.2151 0.4555 1.1094 0.073 Uiso 1 1 calc R U
C21C C 0.1322(3) 0.5063(3) 0.9409(2) 0.0447(8) Uani 1 1 d . .
H21G H 0.1693 0.5065 0.8883 0.067 Uiso 1 1 calc R U
H21H H 0.1088 0.5792 0.9461 0.067 Uiso 1 1 calc R U
H21I H 0.0691 0.4572 0.9531 0.067 Uiso 1 1 calc R U
O22C O 0.4378(2) 0.7458(2) 0.96290(15) 0.0452(6) Uani 1 1 d . .
H22C H 0.485(4) 0.734(4) 0.994(3) 0.068 Uiso 1 1 d . U
C23C C 0.4732(3) 0.7293(3) 0.8871(2) 0.0466(9) Uani 1 1 d . .
H23E H 0.5397 0.6868 0.8849 0.056 Uiso 1 1 calc R U
H23F H 0.4915 0.7999 0.8532 0.056 Uiso 1 1 calc R U
C24C C 0.3880(3) 0.6701(3) 0.85715(18) 0.0399(8) Uani 1 1 d . .
C25C C 0.2827(3) 0.7294(3) 0.8665(2) 0.0463(8) Uani 1 1 d . .
H25G H 0.2324 0.6988 0.8403 0.069 Uiso 1 1 calc R U
H25H H 0.2964 0.8058 0.8443 0.069 Uiso 1 1 calc R U
H25I H 0.2513 0.7220 0.9209 0.069 Uiso 1 1 calc R U
C26C C 0.4267(4) 0.6799(3) 0.7708(2) 0.0548(10) Uani 1 1 d . .
H26G H 0.3835 0.6311 0.7513 0.082 Uiso 1 1 calc R U
H26H H 0.5028 0.6609 0.7604 0.082 Uiso 1 1 calc R U
H26I H 0.4185 0.7542 0.7456 0.082 Uiso 1 1 calc R U
O11D O 0.2070(2) 0.4357(2) 0.45027(14) 0.0476(6) Uani 1 1 d . .
H11D H 0.184(4) 0.375(4) 0.460(3) 0.071 Uiso 1 1 d . U
C12D C 0.1796(3) 0.4744(3) 0.37616(18) 0.0397(8) Uani 1 1 d . .
C13D C 0.0575(3) 0.4775(3) 0.38061(19) 0.0394(8) Uani 1 1 d . .
H13G H 0.0262 0.5113 0.4247 0.047 Uiso 1 1 calc R U
H13H H 0.0436 0.5256 0.3341 0.047 Uiso 1 1 calc R U
N14D N -0.0020(2) 0.3753(2) 0.38803(14) 0.0349(6) Uani 1 1 d . .
C15D C -0.0271(3) 0.3161(3) 0.46827(17) 0.0359(7) Uani 1 1 d . .
H15G H -0.1059 0.3010 0.4814 0.043 Uiso 1 1 calc R U
H15H H -0.0105 0.3655 0.5015 0.043 Uiso 1 1 calc R U
C16D C 0.0290(3) 0.2103(3) 0.48975(18) 0.0360(7) Uani 1 1 d . .
O17D O 0.1407(2) 0.2353(2) 0.48708(15) 0.0460(6) Uani 1 1 d . .
H17D H 0.168(4) 0.173(4) 0.509(3) 0.069 Uiso 1 1 d . U
C18D C 0.2237(3) 0.5903(3) 0.3536(2) 0.0473(9) Uani 1 1 d . .
H18J H 0.1879 0.6329 0.3908 0.071 Uiso 1 1 calc R U
H18K H 0.2099 0.6214 0.3028 0.071 Uiso 1 1 calc R U
H18L H 0.3016 0.5911 0.3527 0.071 Uiso 1 1 calc R U
C19D C 0.2315(3) 0.4069(3) 0.3203(2) 0.0520(9) Uani 1 1 d . .
H19J H 0.3098 0.4081 0.3175 0.078 Uiso 1 1 calc R U
H19K H 0.2152 0.4357 0.2698 0.078 Uiso 1 1 calc R U
H19L H 0.2034 0.3326 0.3369 0.078 Uiso 1 1 calc R U
C20D C -0.0203(3) 0.1590(3) 0.57224(19) 0.0457(9) Uani 1 1 d . .
H20J H 0.0223 0.0972 0.5892 0.069 Uiso 1 1 calc R U
H20K H -0.0947 0.1349 0.5747 0.069 Uiso 1 1 calc R U
H20L H -0.0199 0.2122 0.6054 0.069 Uiso 1 1 calc R U
C21D C 0.0245(3) 0.1319(3) 0.4365(2) 0.0448(8) Uani 1 1 d . .
H21J H 0.0501 0.1682 0.3837 0.067 Uiso 1 1 calc R U
H21K H -0.0500 0.1058 0.4423 0.067 Uiso 1 1 calc R U
H21L H 0.0706 0.0709 0.4490 0.067 Uiso 1 1 calc R U
O22D O -0.2334(2) 0.4415(2) 0.44815(15) 0.0445(6) Uani 1 1 d . .
H22D H -0.223(4) 0.492(4) 0.483(3) 0.067 Uiso 1 1 d . U
C23D C -0.1757(3) 0.4743(3) 0.3725(2) 0.0435(8) Uani 1 1 d . .
H23G H -0.1357 0.5426 0.3693 0.052 Uiso 1 1 calc R U
H23H H -0.2276 0.4882 0.3373 0.052 Uiso 1 1 calc R U
C24D C -0.0963(3) 0.3905(3) 0.34700(18) 0.0392(7) Uani 1 1 d . .
C25D C -0.1555(3) 0.2822(3) 0.3540(2) 0.0451(8) Uani 1 1 d . .
H25J H -0.1055 0.2318 0.3315 0.068 Uiso 1 1 calc R U
H25K H -0.2163 0.2932 0.3270 0.068 Uiso 1 1 calc R U
H25L H -0.1824 0.2525 0.4080 0.068 Uiso 1 1 calc R U
C26D C -0.0527(4) 0.4274(3) 0.26056(19) 0.0551(10) Uani 1 1 d . .
H26J H -0.0289 0.5031 0.2507 0.083 Uiso 1 1 calc R U
H26K H -0.1099 0.4193 0.2320 0.083 Uiso 1 1 calc R U
H26L H 0.0084 0.3832 0.2442 0.083 Uiso 1 1 calc R U

loop_
_atom_site_aniso_label
_atom_site_aniso_U_11
_atom_site_aniso_U_22
_atom_site_aniso_U_33
_atom_site_aniso_U_23
_atom_site_aniso_U_13
_atom_site_aniso_U_12
O11A 0.0425(13) 0.0566(15) 0.0403(13) -0.0193(11) -0.0036(11) -0.0146(11)
C12A 0.0447(18) 0.0432(18) 0.0317(16) -0.0080(13) -0.0042(14) -0.0117(14)
C13A 0.0378(17) 0.0440(18) 0.0390(17) -0.0044(14) -0.0069(13) -0.0096(14)
N14A 0.0388(14) 0.0353(14) 0.0304(13) -0.0059(10) -0.0052(11) -0.0080(11)
C15A 0.0383(17) 0.0427(17) 0.0276(14) -0.0061(13) -0.0062(12) -0.0050(14)
C16A 0.0342(16) 0.0387(17) 0.0370(16) -0.0061(13) -0.0053(13) -0.0062(13)
O17A 0.0395(13) 0.0397(13) 0.0550(14) -0.0120(11) -0.0001(11) -0.0082(10)
C18A 0.050(2) 0.052(2) 0.052(2) -0.0095(17) 0.0001(17) -0.0194(17)
C19A 0.061(2) 0.0434(19) 0.0452(19) 0.0002(15) -0.0160(17) -0.0069(17)
C20A 0.049(2) 0.057(2) 0.0414(19) -0.0062(17) 0.0033(16) -0.0078(18)
C21A 0.042(2) 0.056(2) 0.048(2) -0.0129(17) -0.0126(16) -0.0056(16)
O22A 0.0427(13) 0.0426(13) 0.0435(13) 0.0026(10) -0.0111(11) -0.0106(11)
C23A 0.0441(19) 0.0400(18) 0.0432(19) -0.0044(14) -0.0022(15) -0.0034(15)
C24A 0.0467(18) 0.0377(17) 0.0308(15) -0.0044(13) -0.0061(13) -0.0058(14)
C25A 0.055(2) 0.0443(19) 0.0442(19) -0.0118(15) -0.0117(16) -0.0086(16)
C26A 0.069(3) 0.062(2) 0.0330(18) -0.0104(16) -0.0044(17) -0.007(2)
O11B 0.0501(15) 0.0393(13) 0.0466(14) -0.0035(11) 0.0001(11) -0.0016(11)
C12B 0.0443(19) 0.0406(17) 0.0324(16) -0.0029(13) -0.0069(14) -0.0043(14)
C13B 0.0469(19) 0.0350(16) 0.0453(18) -0.0047(14) -0.0116(15) -0.0034(14)
N14B 0.0392(15) 0.0326(13) 0.0308(13) -0.0025(10) -0.0071(11) -0.0082(11)
C15B 0.0464(19) 0.0396(17) 0.0292(15) -0.0072(13) -0.0038(13) -0.0106(14)
C16B 0.0416(18) 0.0376(17) 0.0352(16) -0.0023(13) -0.0036(14) -0.0099(14)
O17B 0.0401(14) 0.0356(13) 0.0641(17) 0.0023(11) -0.0048(12) -0.0107(10)
C18B 0.055(2) 0.051(2) 0.046(2) 0.0029(16) -0.0085(17) 0.0023(17)
C19B 0.055(2) 0.065(2) 0.047(2) -0.0153(18) -0.0198(18) -0.0005(19)
C20B 0.065(3) 0.046(2) 0.0385(18) -0.0021(16) -0.0068(17) -0.0133(18)
C21B 0.056(2) 0.0374(18) 0.048(2) -0.0097(15) -0.0081(17) -0.0084(16)
O22B 0.0509(15) 0.0407(13) 0.0420(13) -0.0093(10) -0.0157(11) -0.0030(11)
C23B 0.0417(18) 0.0430(18) 0.0396(17) 0.0002(14) -0.0069(14) -0.0132(15)
C24B 0.0375(17) 0.0441(17) 0.0306(15) -0.0033(13) -0.0023(13) -0.0062(14)
C25B 0.0416(18) 0.052(2) 0.0391(17) -0.0118(15) -0.0055(14) -0.0008(15)
C26B 0.053(2) 0.068(2) 0.0331(17) -0.0017(16) -0.0021(16) -0.0036(18)
O11C 0.0449(14) 0.0478(15) 0.0473(15) 0.0040(12) -0.0009(11) 0.0002(11)
N14C 0.0363(14) 0.0342(14) 0.0334(13) -0.0034(11) -0.0020(11) -0.0086(11)
C12C 0.047(2) 0.0458(19) 0.0382(18) -0.0034(15) -0.0011(15) -0.0016(16)
C13C 0.0313(16) 0.050(2) 0.0413(18) -0.0065(15) -0.0040(13) -0.0080(14)
C15C 0.0405(17) 0.0420(18) 0.0298(15) -0.0034(13) -0.0077(13) -0.0121(14)
C16C 0.0373(16) 0.0356(16) 0.0348(15) -0.0040(12) -0.0062(13) -0.0081(13)
O17C 0.0380(12) 0.0367(12) 0.0528(14) -0.0028(10) 0.0020(11) -0.0106(10)
C18C 0.058(2) 0.058(2) 0.060(2) -0.004(2) 0.009(2) 0.0078(19)
C19C 0.076(3) 0.054(2) 0.050(2) -0.0178(18) -0.018(2) -0.002(2)
C20C 0.048(2) 0.057(2) 0.0367(18) -0.0077(16) 0.0027(16) -0.0111(17)
C21C 0.0401(19) 0.052(2) 0.0420(18) -0.0040(16) -0.0106(15) -0.0062(15)
O22C 0.0416(13) 0.0496(15) 0.0471(14) -0.0180(11) -0.0061(11) -0.0057(11)
C23C 0.0455(19) 0.045(2) 0.0454(19) -0.0084(15) 0.0020(15) -0.0140(16)
C24C 0.0460(18) 0.0391(17) 0.0320(15) -0.0049(13) -0.0017(13) -0.0107(14)
C25C 0.051(2) 0.0421(19) 0.0437(18) -0.0029(15) -0.0080(15) -0.0076(16)
C26C 0.071(3) 0.052(2) 0.0355(18) 0.0005(16) -0.0024(17) -0.0098(19)
O11D 0.0596(16) 0.0407(13) 0.0435(13) 0.0007(11) -0.0191(12) -0.0176(12)
C12D 0.0430(18) 0.0429(17) 0.0323(16) -0.0045(13) -0.0063(13) -0.0117(14)
C13D 0.0462(19) 0.0380(17) 0.0332(16) -0.0032(13) -0.0081(14) -0.0126(14)
N14D 0.0397(15) 0.0347(13) 0.0290(12) -0.0010(10) -0.0069(11) -0.0101(11)
C15D 0.0458(19) 0.0355(16) 0.0262(14) -0.0043(12) -0.0069(13) -0.0061(14)
C16D 0.0435(18) 0.0326(15) 0.0322(15) -0.0035(12) -0.0094(13) -0.0078(13)
O17D 0.0442(14) 0.0346(12) 0.0588(15) 0.0001(11) -0.0165(12) -0.0082(10)
C18D 0.047(2) 0.0482(19) 0.0426(18) 0.0009(15) -0.0068(15) -0.0178(16)
C19D 0.045(2) 0.065(2) 0.044(2) -0.0107(17) -0.0016(16) -0.0072(17)
C20D 0.059(2) 0.0430(19) 0.0329(17) -0.0018(14) -0.0063(16) -0.0031(16)
C21D 0.059(2) 0.0365(18) 0.0403(18) -0.0089(14) -0.0102(16) -0.0076(15)
O22D 0.0413(13) 0.0385(13) 0.0511(14) -0.0065(11) -0.0034(11) -0.0107(10)
C23D 0.0430(19) 0.0392(17) 0.0464(19) 0.0017(14) -0.0126(15) -0.0065(14)
C24D 0.0436(18) 0.0427(17) 0.0309(15) -0.0003(13) -0.0115(13) -0.0096(14)
C25D 0.050(2) 0.0469(19) 0.0407(18) -0.0080(14) -0.0145(15) -0.0124(16)
C26D 0.069(3) 0.064(2) 0.0316(17) 0.0015(16) -0.0170(17) -0.015(2)

loop_
_atom_type_symbol
_atom_type_description
_atom_type_scat_dispersion_real
_atom_type_scat_dispersion_imag
_atom_type_scat_source
C C 0.0033 0.0016 'International Tables Vol C Tables 4.2.6.8 and 6.1.1.4'
H H 0.0000 0.0000 'International Tables Vol C Tables 4.2.6.8 and 6.1.1.4'
N N 0.0061 0.0033 'International Tables Vol C Tables 4.2.6.8 and 6.1.1.4'
O O 0.0106 0.0060 'International Tables Vol C Tables 4.2.6.8 and 6.1.1.4'

loop_
_geom_angle_atom_site_label_1
_geom_angle_atom_site_label_2
_geom_angle_atom_site_label_3
_geom_angle
C12A O11A H11A 108(3)
O11A C12A C19A 110.6(3)
O11A C12A C18A 104.2(3)
C19A C12A C18A 111.0(3)
O11A C12A C13A 110.8(3)
C19A C12A C13A 112.2(3)
C18A C12A C13A 107.7(3)
N14A C13A C12A 118.3(3)
N14A C13A H13A 107.7
C12A C13A H13A 107.7
N14A C13A H13B 107.7
C12A C13A H13B 107.7
H13A C13A H13B 107.1
C15A N14A C13A 112.0(3)
C15A N14A C24A 115.0(2)
C13A N14A C24A 111.8(3)
N14A C15A C16A 117.9(3)
N14A C15A H15A 107.8
C16A C15A H15A 107.8
N14A C15A H15B 107.8
C16A C15A H15B 107.8
H15A C15A H15B 107.2
O17A C16A C15A 108.3(2)
O17A C16A C20A 108.3(3)
C15A C16A C20A 106.5(3)
O17A C16A C21A 106.6(3)
C15A C16A C21A 115.2(3)
C20A C16A C21A 111.8(3)
C16A O17A H17A 113(2)
C12A C18A H18A 109.5
C12A C18A H18B 109.5
H18A C18A H18B 109.5
C12A C18A H18C 109.5
H18A C18A H18C 109.5
H18B C18A H18C 109.5
C12A C19A H19A 109.5
C12A C19A H19B 109.5
H19A C19A H19B 109.5
C12A C19A H19C 109.5
H19A C19A H19C 109.5
H19B C19A H19C 109.5
C16A C20A H20A 109.5
C16A C20A H20B 109.5
H20A C20A H20B 109.5
C16A C20A H20C 109.5
H20A C20A H20C 109.5
H20B C20A H20C 109.5
C16A C21A H21A 109.5
C16A C21A H21B 109.5
H21A C21A H21B 109.5
C16A C21A H21C 109.5
H21A C21A H21C 109.5
H21B C21A H21C 109.5
C23A O22A H22A 114(3)
O22A C23A C24A 114.1(3)
O22A C23A H23A 108.7
C24A C23A H23A 108.7
O22A C23A H23B 108.7
C24A C23A H23B 108.7
H23A C23A H23B 107.6
N14A C24A C26A 108.7(3)
N14A C24A C25A 110.7(3)
C26A C24A C25A 106.0(3)
N14A C24A C23A 114.3(3)
C26A C24A C23A 107.8(3)
C25A C24A C23A 109.1(3)
C24A C25A H25A 109.5
C24A C25A H25B 109.5
H25A C25A H25B 109.5
C24A C25A H25C 109.5
H25A C25A H25C 109.5
H25B C25A H25C 109.5
C24A C26A H26A 109.5
C24A C26A H26B 109.5
H26A C26A H26B 109.5
C24A C26A H26C 109.5
H26A C26A H26C 109.5
H26B C26A H26C 109.5
C12B O11B H11B 109.5
O11B C12B C19B 109.7(3)
O11B C12B C13B 110.7(3)
C19B C12B C13B 112.7(3)
O11B C12B C18B 104.9(3)
C19B C12B C18B 110.7(3)
C13B C12B C18B 107.8(3)
N14B C13B C12B 118.3(3)
N14B C13B H13C 107.7
C12B C13B H13C 107.7
N14B C13B H13D 107.7
C12B C13B H13D 107.7
H13C C13B H13D 107.1
C13B N14B C15B 113.7(3)
C13B N14B C24B 112.0(2)
C15B N14B C24B 113.7(3)
N14B C15B C16B 118.5(3)
N14B C15B H15C 107.7
C16B C15B H15C 107.7
N14B C15B H15D 107.7
C16B C15B H15D 107.7
H15C C15B H15D 107.1
O17B C16B C21B 108.0(3)
O17B C16B C20B 109.4(3)
C21B C16B C20B 111.1(3)
O17B C16B C15B 106.8(3)
C21B C16B C15B 114.4(3)
C20B C16B C15B 106.9(3)
C16B O17B H17B 112(4)
C12B C18B H18D 109.5
C12B C18B H18E 109.5
H18D C18B H18E 109.5
C12B C18B H18F 109.5
H18D C18B H18F 109.5
H18E C18B H18F 109.5
C12B C19B H19D 109.5
C12B C19B H19E 109.5
H19D C19B H19E 109.5
C12B C19B H19F 109.5
H19D C19B H19F 109.5
H19E C19B H19F 109.5
C16B C20B H20D 109.5
C16B C20B H20E 109.5
H20D C20B H20E 109.5
C16B C20B H20F 109.5
H20D C20B H20F 109.5
H20E C20B H20F 109.5
C16B C21B H21D 109.5
C16B C21B H21E 109.5
H21D C21B H21E 109.5
C16B C21B H21F 109.5
H21D C21B H21F 109.5
H21E C21B H21F 109.5
C23B O22B H22B 119(3)
O22B C23B C24B 112.4(3)
O22B C23B H23C 109.1
C24B C23B H23C 109.1
O22B C23B H23D 109.1
C24B C23B H23D 109.1
H23C C23B H23D 107.9
N14B C24B C25B 110.5(3)
N14B C24B C23B 114.3(3)
C25B C24B C23B 110.0(3)
N14B C24B C26B 108.7(3)
C25B C24B C26B 106.3(3)
C23B C24B C26B 106.7(3)
C24B C25B H25D 109.5
C24B C25B H25E 109.5
H25D C25B H25E 109.5
C24B C25B H25F 109.5
H25D C25B H25F 109.5
H25E C25B H25F 109.5
C24B C26B H26D 109.5
C24B C26B H26E 109.5
H26D C26B H26E 109.5
C24B C26B H26F 109.5
H26D C26B H26F 109.5
H26E C26B H26F 109.5
C12C O11C H11C 111(3)
C15C N14C C13C 112.0(3)
C15C N14C C24C 115.3(3)
C13C N14C C24C 113.2(2)
O11C C12C C18C 104.6(3)
O11C C12C C19C 109.9(3)
C18C C12C C19C 111.6(4)
O11C C12C C13C 111.2(3)
C18C C12C C13C 107.7(3)
C19C C12C C13C 111.7(3)
N14C C13C C12C 118.4(3)
N14C C13C H13E 107.7
C12C C13C H13E 107.7
N14C C13C H13F 107.7
C12C C13C H13F 107.7
H13E C13C H13F 107.1
N14C C15C C16C 118.3(3)
N14C C15C H15E 107.7
C16C C15C H15E 107.7
N14C C15C H15F 107.7
C16C C15C H15F 107.7
H15E C15C H15F 107.1
O17C C16C C20C 107.9(3)
O17C C16C C21C 107.9(3)
C20C C16C C21C 112.6(3)
O17C C16C C15C 107.8(3)
C20C C16C C15C 107.4(3)
C21C C16C C15C 113.1(3)
C16C O17C H17C 106(3)
C12C C18C H18G 109.5
C12C C18C H18H 109.5
H18G C18C H18H 109.5
C12C C18C H18I 109.5
H18G C18C H18I 109.5
H18H C18C H18I 109.5
C12C C19C H19G 109.5
C12C C19C H19H 109.5
H19G C19C H19H 109.5
C12C C19C H19I 109.5
H19G C19C H19I 109.5
H19H C19C H19I 109.5
C16C C20C H20G 109.5
C16C C20C H20H 109.5
H20G C20C H20H 109.5
C16C C20C H20I 109.5
H20G C20C H20I 109.5
H20H C20C H20I 109.5
C16C C21C H21G 109.5
C16C C21C H21H 109.5
H21G C21C H21H 109.5
C16C C21C H21I 109.5
H21G C21C H21I 109.5
H21H C21C H21I 109.5
C23C O22C H22C 117(3)
O22C C23C C24C 113.1(3)
O22C C23C H23E 109.0
C24C C23C H23E 109.0
O22C C23C H23F 109.0
C24C C23C H23F 109.0
H23E C23C H23F 107.8
N14C C24C C25C 111.4(3)
N14C C24C C26C 109.8(3)
C25C C24C C26C 105.5(3)
N14C C24C C23C 113.3(3)
C25C C24C C23C 109.5(3)
C26C C24C C23C 107.0(3)
C24C C25C H25G 109.5
C24C C25C H25H 109.5
H25G C25C H25H 109.5
C24C C25C H25I 109.5
H25G C25C H25I 109.5
H25H C25C H25I 109.5
C24C C26C H26G 109.5
C24C C26C H26H 109.5
H26G C26C H26H 109.5
C24C C26C H26I 109.5
H26G C26C H26I 109.5
H26H C26C H26I 109.5
C12D O11D H11D 102(3)
O11D C12D C19D 110.1(3)
O11D C12D C13D 111.6(3)
C19D C12D C13D 111.3(3)
O11D C12D C18D 104.8(3)
C19D C12D C18D 111.2(3)
C13D C12D C18D 107.7(3)
N14D C13D C12D 118.3(3)
N14D C13D H13G 107.7
C12D C13D H13G 107.7
N14D C13D H13H 107.7
C12D C13D H13H 107.7
H13G C13D H13H 107.1
C13D N14D C15D 112.5(2)
C13D N14D C24D 111.4(3)
C15D N14D C24D 115.5(2)
N14D C15D C16D 119.1(3)
N14D C15D H15G 107.5
C16D C15D H15G 107.5
N14D C15D H15H 107.5
C16D C15D H15H 107.5
H15G C15D H15H 107.0
O17D C16D C21D 107.7(3)
O17D C16D C15D 107.7(2)
C21D C16D C15D 113.9(3)
O17D C16D C20D 107.8(3)
C21D C16D C20D 110.7(3)
C15D C16D C20D 108.8(3)
C16D O17D H17D 105(3)
C12D C18D H18J 109.5
C12D C18D H18K 109.5
H18J C18D H18K 109.5
C12D C18D H18L 109.5
H18J C18D H18L 109.5
H18K C18D H18L 109.5
C12D C19D H19J 109.5
C12D C19D H19K 109.5
H19J C19D H19K 109.5
C12D C19D H19L 109.5
H19J C19D H19L 109.5
H19K C19D H19L 109.5
C16D C20D H20J 109.5
C16D C20D H20K 109.5
H20J C20D H20K 109.5
C16D C20D H20L 109.5
H20J C20D H20L 109.5
H20K C20D H20L 109.5
C16D C21D H21J 109.5
C16D C21D H21K 109.5
H21J C21D H21K 109.5
C16D C21D H21L 109.5
H21J C21D H21L 109.5
H21K C21D H21L 109.5
C23D O22D H22D 113(3)
O22D C23D C24D 112.6(3)
O22D C23D H23G 109.1
C24D C23D H23G 109.1
O22D C23D H23H 109.1
C24D C23D H23H 109.1
H23G C23D H23H 107.8
N14D C24D C23D 114.3(3)
N14D C24D C25D 110.3(3)
C23D C24D C25D 110.3(3)
N14D C24D C26D 108.7(3)
C23D C24D C26D 107.3(3)
C25D C24D C26D 105.3(3)
C24D C25D H25J 109.5
C24D C25D H25K 109.5
H25J C25D H25K 109.5
C24D C25D H25L 109.5
H25J C25D H25L 109.5
H25K C25D H25L 109.5
C24D C26D H26J 109.5
C24D C26D H26K 109.5
H26J C26D H26K 109.5
C24D C26D H26L 109.5
H26J C26D H26L 109.5
H26K C26D H26L 109.5

loop_
_geom_bond_atom_site_label_1
_geom_bond_atom_site_label_2
_geom_bond_distance
O11A C12A 1.423(4)
O11A H11A 0.92(5)
C12A C19A 1.526(5)
C12A C18A 1.533(5)
C12A C13A 1.543(5)
C13A N14A 1.476(4)
C13A H13A 0.9900
C13A H13B 0.9900
N14A C15A 1.476(4)
N14A C24A 1.488(4)
C15A C16A 1.512(5)
C15A H15A 0.9900
C15A H15B 0.9900
C16A O17A 1.445(4)
C16A C20A 1.523(5)
C16A C21A 1.526(5)
O17A H17A 1.05(5)
C18A H18A 0.9800
C18A H18B 0.9800
C18A H18C 0.9800
C19A H19A 0.9800
C19A H19B 0.9800
C19A H19C 0.9800
C20A H20A 0.9800
C20A H20B 0.9800
C20A H20C 0.9800
C21A H21A 0.9800
C21A H21B 0.9800
C21A H21C 0.9800
O22A C23A 1.432(4)
O22A H22A 0.87(5)
C23A C24A 1.547(5)
C23A H23A 0.9900
C23A H23B 0.9900
C24A C26A 1.536(5)
C24A C25A 1.541(5)
C25A H25A 0.9800
C25A H25B 0.9800
C25A H25C 0.9800
C26A H26A 0.9800
C26A H26B 0.9800
C26A H26C 0.9800
O11B C12B 1.439(4)
O11B H11B 0.8400
C12B C19B 1.510(5)
C12B C13B 1.533(5)
C12B C18B 1.540(5)
C13B N14B 1.467(5)
C13B H13C 0.9900
C13B H13D 0.9900
N14B C15B 1.486(4)
N14B C24B 1.491(4)
C15B C16B 1.544(4)
C15B H15C 0.9900
C15B H15D 0.9900
C16B O17B 1.441(4)
C16B C21B 1.499(5)
C16B C20B 1.537(5)
O17B H17B 0.75(5)
C18B H18D 0.9800
C18B H18E 0.9800
C18B H18F 0.9800
C19B H19D 0.9800
C19B H19E 0.9800
C19B H19F 0.9800
C20B H20D 0.9800
C20B H20E 0.9800
C20B H20F 0.9800
C21B H21D 0.9800
C21B H21E 0.9800
C21B H21F 0.9800
O22B C23B 1.436(4)
O22B H22B 0.93(5)
C23B C24B 1.539(5)
C23B H23C 0.9900
C23B H23D 0.9900
C24B C25B 1.527(5)
C24B C26B 1.547(5)
C25B H25D 0.9800
C25B H25E 0.9800
C25B H25F 0.9800
C26B H26D 0.9800
C26B H26E 0.9800
C26B H26F 0.9800
O11C C12C 1.444(4)
O11C H11C 0.96(5)
N14C C15C 1.466(4)
N14C C13C 1.469(5)
N14C C24C 1.510(4)
C12C C18C 1.498(6)
C12C C19C 1.523(5)
C12C C13C 1.532(5)
C13C H13E 0.9900
C13C H13F 0.9900
C15C C16C 1.538(4)
C15C H15E 0.9900
C15C H15F 0.9900
C16C O17C 1.437(4)
C16C C20C 1.507(5)
C16C C21C 1.529(5)
O17C H17C 0.87(5)
C18C H18G 0.9800
C18C H18H 0.9800
C18C H18I 0.9800
C19C H19G 0.9800
C19C H19H 0.9800
C19C H19I 0.9800
C20C H20G 0.9800
C20C H20H 0.9800
C20C H20I 0.9800
C21C H21G 0.9800
C21C H21H 0.9800
C21C H21I 0.9800
O22C C23C 1.415(4)
O22C H22C 0.89(5)
C23C C24C 1.546(5)
C23C H23E 0.9900
C23C H23F 0.9900
C24C C25C 1.517(5)
C24C C26C 1.532(5)
C25C H25G 0.9800
C25C H25H 0.9800
C25C H25I 0.9800
C26C H26G 0.9800
C26C H26H 0.9800
C26C H26I 0.9800
O11D C12D 1.448(4)
O11D H11D 0.80(5)
C12D C19D 1.495(5)
C12D C13D 1.528(5)
C12D C18D 1.529(4)
C13D N14D 1.472(4)
C13D H13G 0.9900
C13D H13H 0.9900
N14D C15D 1.488(4)
N14D C24D 1.510(4)
C15D C16D 1.529(5)
C15D H15G 0.9900
C15D H15H 0.9900
C16D O17D 1.438(4)
C16D C21D 1.509(5)
C16D C20D 1.534(4)
O17D H17D 0.92(5)
C18D H18J 0.9800
C18D H18K 0.9800
C18D H18L 0.9800
C19D H19J 0.9800
C19D H19K 0.9800
C19D H19L 0.9800
C20D H20J 0.9800
C20D H20K 0.9800
C20D H20L 0.9800
C21D H21J 0.9800
C21D H21K 0.9800
C21D H21L 0.9800
O22D C23D 1.418(4)
O22D H22D 0.99(5)
C23D C24D 1.524(5)
C23D H23G 0.9900
C23D H23H 0.9900
C24D C25D 1.538(4)
C24D C26D 1.548(5)
C25D H25J 0.9800
C25D H25K 0.9800
C25D H25L 0.9800
C26D H26J 0.9800
C26D H26K 0.9800
C26D H26L 0.9800

loop_
_geom_hbond_atom_site_label_D
_geom_hbond_atom_site_label_H
_geom_hbond_atom_site_label_A
_geom_hbond_distance_DH
_geom_hbond_distance_HA
_geom_hbond_distance_DA
_geom_hbond_angle_DHA
_geom_hbond_site_symmetry_A
O11A H11A O17A 0.92(5) 1.68(5) 2.587(3) 168(5) .
O17A H17A O22C 1.05(5) 1.69(5) 2.714(4) 164(4) 1_554
O22A H22A O11A 0.87(5) 1.84(5) 2.704(4) 170(5) 2_575
O11B H11B O17B 0.84 1.79 2.610(4) 163.9 .
O17B H17B O22D 0.75(5) 2.00(5) 2.743(3) 175(6) 1_655
O22B H22B O11B 0.93(5) 1.75(5) 2.674(4) 174(4) 2_656
O11C H11C O17C 0.96(5) 1.63(5) 2.582(4) 169(4) .
O17C H17C O22A 0.87(5) 1.88(5) 2.741(3) 170(5) 1_546
O22C H22C O11C 0.89(5) 1.82(5) 2.704(4) 175(5) 2_667
O11D H11D O17D 0.80(5) 1.80(5) 2.603(3) 175(5) .
O17D H17D O22B 0.92(5) 1.86(5) 2.763(4) 168(4) .
O22D H22D O11D 0.99(5) 1.69(5) 2.679(4) 173(4) 2_566

loop_
_geom_torsion_atom_site_label_1
_geom_torsion_atom_site_label_2
_geom_torsion_atom_site_label_3
_geom_torsion_atom_site_label_4
_geom_torsion
O11A C12A C13A N14A -78.8(4)
C19A C12A C13A N14A 45.4(4)
C18A C12A C13A N14A 167.8(3)
C12A C13A N14A C15A 85.2(4)
C12A C13A N14A C24A -144.0(3)
C13A N14A C15A C16A -110.5(3)
C24A N14A C15A C16A 120.4(3)
N14A C15A C16A O17A 66.9(4)
N14A C15A C16A C20A -176.7(3)
N14A C15A C16A C21A -52.2(4)
C15A N14A C24A C26A -169.4(3)
C13A N14A C24A C26A 61.4(4)
C15A N14A C24A C25A -53.4(4)
C13A N14A C24A C25A 177.4(3)
C15A N14A C24A C23A 70.2(3)
C13A N14A C24A C23A -59.0(3)
O22A C23A C24A N14A -69.2(4)
O22A C23A C24A C26A 169.9(3)
O22A C23A C24A C25A 55.2(4)
O11B C12B C13B N14B -77.9(4)
C19B C12B C13B N14B 45.5(4)
C18B C12B C13B N14B 168.0(3)
C12B C13B N14B C15B 85.3(4)
C12B C13B N14B C24B -144.1(3)
C13B N14B C15B C16B -110.4(3)
C24B N14B C15B C16B 119.9(3)
N14B C15B C16B O17B 71.4(4)
N14B C15B C16B C21B -48.1(5)
N14B C15B C16B C20B -171.5(3)
C13B N14B C24B C25B 175.5(3)
C15B N14B C24B C25B -53.9(4)
C13B N14B C24B C23B -59.8(4)
C15B N14B C24B C23B 70.8(3)
C13B N14B C24B C26B 59.3(4)
C15B N14B C24B C26B -170.1(3)
O22B C23B C24B N14B -72.6(4)
O22B C23B C24B C25B 52.3(4)
O22B C23B C24B C26B 167.2(3)
C15C N14C C13C C12C 85.3(4)
C24C N14C C13C C12C -142.3(3)
O11C C12C C13C N14C -79.2(4)
C18C C12C C13C N14C 166.8(3)
C19C C12C C13C N14C 43.9(4)
C13C N14C C15C C16C -109.9(3)
C24C N14C C15C C16C 118.8(3)
N14C C15C C16C O17C 74.3(4)
N14C C15C C16C C20C -169.7(3)
N14C C15C C16C C21C -44.9(4)
C15C N14C C24C C25C -53.5(4)
C13C N14C C24C C25C 175.8(3)
C15C N14C C24C C26C -170.0(3)
C13C N14C C24C C26C 59.3(4)
C15C N14C C24C C23C 70.5(4)
C13C N14C C24C C23C -60.3(4)
O22C C23C C24C N14C -71.0(4)
O22C C23C C24C C25C 54.0(4)
O22C C23C C24C C26C 167.9(3)
O11D C12D C13D N14D -76.1(4)
C19D C12D C13D N14D 47.3(4)
C18D C12D C13D N14D 169.4(3)
C12D C13D N14D C15D 82.2(4)
C12D C13D N14D C24D -146.2(3)
C13D N14D C15D C16D -111.6(3)
C24D N14D C15D C16D 118.9(3)
N14D C15D C16D O17D 70.1(3)
N14D C15D C16D C21D -49.2(4)
N14D C15D C16D C20D -173.3(3)
C13D N14D C24D C23D -56.3(3)
C15D N14D C24D C23D 73.7(3)
C13D N14D C24D C25D 178.7(3)
C15D N14D C24D C25D -51.3(4)
C13D N14D C24D C26D 63.6(4)
C15D N14D C24D C26D -166.4(3)
O22D C23D C24D N14D -68.2(3)
O22D C23D C24D C25D 56.8(4)
O22D C23D C24D C26D 171.1(3)
